data_7228035
loop_
_publ_author_name
'Thapaliya, Ek Raj'
'Garcia-Amor\'os, Jaume'
'Nonell, Santi'
'Captain, Burjor'
'Raymo, Francisco M.'

_publ_section_title
;
 Structural Implications on the Excitation Dynamics of Fluorescent
 3H-Indolium Cations
;
_journal_name_full 'Phys. Chem. Chem. Phys.'
_journal_paper_doi 10.1039/C7CP01841J
_journal_year 2017
_chemical_formula_sum 'C27 H31 Cl2 F6 N2 O2 P'
_chemical_formula_weight 631.41
_space_group_crystal_system monoclinic
_space_group_IT_number 14
_space_group_name_Hall '-P 2ybc'
_space_group_name_H-M_alt 'P 1 21/c 1'
_symmetry_space_group_name_Hall '-P 2ybc'
_symmetry_space_group_name_H-M 'P 1 21/c 1'
_atom_sites_solution_hydrogens geom
_audit_creation_method SHELXL-2014/7
_audit_update_record
;
2017-03-06 deposited with the CCDC.
2017-04-07 downloaded from the CCDC.
;
_cell_angle_alpha 90
_cell_angle_beta 95.3864(14)
_cell_angle_gamma 90
_cell_formula_units_Z 4
_cell_length_a 8.4113(6)
_cell_length_b 15.7520(12)
_cell_length_c 21.6939(16)
_cell_measurement_reflns_used 7263
_cell_measurement_temperature 100
_cell_measurement_theta_max 28.26
_cell_measurement_theta_min 2.29
_cell_volume 2861.6(4)
_computing_cell_refinement 'SAINT+  V8.34A (Bruker, 2015)'
_computing_data_collection 'APEX2 v2.2-0 (Bruker, 2007)'
_computing_data_reduction 'SAINT+  V8.34A (Bruker, 2015)'
_computing_molecular_graphics 'XSHELL v6.3.1 (Bruker, 2004)'
_computing_publication_material 'XCIF v2014/2 (Bruker, 2014)'
_computing_structure_refinement 'SHELXL-2014/7 (Sheldrick, 2014)'
_computing_structure_solution 'SHELXS/SHELXTL V6.14 (Bruker, 2015)'
_diffrn_ambient_temperature 100
_diffrn_measured_fraction_theta_full 1.000
_diffrn_measured_fraction_theta_max 1.000
_diffrn_measurement_device_type 'Bruker SMART APEX2 CCD diffractometer'
_diffrn_measurement_method 'omega scans'
_diffrn_radiation_type MoK\a
_diffrn_radiation_wavelength 0.71073
_diffrn_reflns_av_R_equivalents 0.0475
_diffrn_reflns_av_unetI/netI 0.0316
_diffrn_reflns_Laue_measured_fraction_full 1.000
_diffrn_reflns_Laue_measured_fraction_max 1.000
_diffrn_reflns_limit_h_max 10
_diffrn_reflns_limit_h_min -10
_diffrn_reflns_limit_k_max 18
_diffrn_reflns_limit_k_min -18
_diffrn_reflns_limit_l_max 25
_diffrn_reflns_limit_l_min -25
_diffrn_reflns_number 29824
_diffrn_reflns_point_group_measured_fraction_full 1.000
_diffrn_reflns_point_group_measured_fraction_max 1.000
_diffrn_reflns_theta_full 24.998
_diffrn_reflns_theta_max 24.998
_diffrn_reflns_theta_min 1.600
_exptl_absorpt_coefficient_mu 0.351
_exptl_absorpt_correction_T_max 0.7457
_exptl_absorpt_correction_T_min 0.6534
_exptl_absorpt_correction_type multi-scan
_exptl_absorpt_process_details '(SADABS 2014/5 Bruker)'
_exptl_crystal_colour Red
_exptl_crystal_density_diffrn 1.466
_exptl_crystal_description Plate
_exptl_crystal_F_000 1304
_exptl_crystal_size_max 0.400
_exptl_crystal_size_mid 0.200
_exptl_crystal_size_min 0.020
_refine_diff_density_max 3.776
_refine_diff_density_min -0.613
_refine_diff_density_rms 0.132
_refine_ls_extinction_method none
_refine_ls_goodness_of_fit_ref 1.034
_refine_ls_hydrogen_treatment constr
_refine_ls_matrix_type full
_refine_ls_number_parameters 366
_refine_ls_number_reflns 5025
_refine_ls_number_restraints 0
_refine_ls_restrained_S_all 1.034
_refine_ls_R_factor_all 0.0970
_refine_ls_R_factor_gt 0.0802
_refine_ls_shift/su_max 0.000
_refine_ls_shift/su_mean 0.000
_refine_ls_structure_factor_coef Fsqd
_refine_ls_weighting_details 'w=1/[\s^2^(Fo^2^)+(0.1190P)^2^+17.3279P] where P=(Fo^2^+2Fc^2^)/3'
_refine_ls_weighting_scheme calc
_refine_ls_wR_factor_gt 0.2262
_refine_ls_wR_factor_ref 0.2411
_reflns_Friedel_coverage 0.000
_reflns_number_gt 4014
_reflns_number_total 5025
_reflns_threshold_expression 'I > 2\s(I)'
_cod_data_source_file c7cp01841j2.cif
_cod_data_source_block collect_0m
_cod_depositor_comments
;
The following automatic conversions were performed:

'_exptl_absorpt_correction_type' value 'Multi-scan' changed to
'multi-scan' according to
/home/data/users/saulius/crontab/automatic-downloads/rss-feeds/RSC/lib/dictionaries/cif_core.dic
dictionary named 'cif_core.dic' version 2.4.2 from 2011-04-26.

Automatic conversion script
Id: cif_fix_values 4973 2017-02-22 13:04:09Z antanas 
;
_cod_database_code 7228035
_shelx_shelxl_version_number 2014/7
_shelx_space_group_comment
; 
The symmetry employed for this shelxl refinement is uniquely defined 
by the following loop, which should always be used as a source of 
symmetry information in preference to the above space-group names. 
They are only intended as comments. 
;
_shelx_estimated_absorpt_t_min 0.872
_shelx_estimated_absorpt_t_max 0.993

loop_
_space_group_symop_operation_xyz
'x, y, z'
'-x, y+1/2, -z+1/2'
'-x, -y, -z'
'x, -y-1/2, z-1/2'

loop_
_atom_site_label
_atom_site_type_symbol
_atom_site_fract_x
_atom_site_fract_y
_atom_site_fract_z
_atom_site_U_iso_or_equiv
_atom_site_adp_type
_atom_site_occupancy
_atom_site_site_symmetry_order
_atom_site_calc_flag
_atom_site_refinement_flags_posn
_atom_site_refinement_flags_adp
C1 C 0.9892(5) 0.1812(3) 0.5365(2) 0.0165(10) Uani 1 1 d . .
C2 C 1.1228(6) 0.1303(3) 0.5310(2) 0.0219(11) Uani 1 1 d . .
H2 H 1.1219 0.0865 0.5022 0.026 Uiso 1 1 calc R U
C3 C 1.2573(6) 0.1487(4) 0.5709(3) 0.0274(12) Uani 1 1 d . .
H3 H 1.3494 0.1165 0.5687 0.033 Uiso 1 1 calc R U
C4 C 1.2574(6) 0.2137(4) 0.6138(3) 0.0302(13) Uani 1 1 d . .
H4 H 1.3494 0.2243 0.6399 0.036 Uiso 1 1 calc R U
C5 C 1.1220(6) 0.2637(3) 0.6186(2) 0.0255(11) Uani 1 1 d . .
H5 H 1.1226 0.3074 0.6475 0.031 Uiso 1 1 calc R U
C6 C 0.9872(5) 0.2464(3) 0.5793(2) 0.0182(10) Uani 1 1 d . .
C7 C 0.8229(5) 0.2864(3) 0.5742(2) 0.0163(10) Uani 1 1 d . .
C8 C 0.8315(6) 0.3841(3) 0.5662(2) 0.0195(10) Uani 1 1 d . .
H8A H 0.9095 0.4071 0.5968 0.029 Uiso 1 1 calc R U
H8B H 0.7289 0.4086 0.5713 0.029 Uiso 1 1 calc R U
H8C H 0.8612 0.3972 0.5256 0.029 Uiso 1 1 calc R U
C9 C 0.7397(6) 0.2641(3) 0.6323(2) 0.0209(10) Uani 1 1 d . .
H9A H 0.7334 0.2035 0.6362 0.031 Uiso 1 1 calc R U
H9B H 0.6340 0.2877 0.6287 0.031 Uiso 1 1 calc R U
H9C H 0.7999 0.2872 0.6682 0.031 Uiso 1 1 calc R U
C10 C 0.7412(5) 0.2379(3) 0.5188(2) 0.0156(10) Uani 1 1 d . .
C11 C 0.5844(5) 0.2474(3) 0.4889(2) 0.0164(10) Uani 1 1 d . .
H11 H 0.5489 0.2080 0.4588 0.020 Uiso 1 1 calc R U
C12 C 0.4839(5) 0.3109(3) 0.5021(2) 0.0164(10) Uani 1 1 d . .
H12 H 0.5205 0.3488 0.5331 0.020 Uiso 1 1 calc R U
C13 C 0.3273(5) 0.3249(3) 0.4727(2) 0.0165(10) Uani 1 1 d . .
C14 C 0.2482(5) 0.4019(3) 0.4923(2) 0.0174(10) Uani 1 1 d . .
C15 C 0.0207(5) 0.3677(3) 0.4196(2) 0.0150(9) Uani 1 1 d . .
C16 C 0.0955(6) 0.2929(3) 0.4015(2) 0.0169(10) Uani 1 1 d . .
C17 C 0.2475(5) 0.2731(3) 0.4291(2) 0.0175(10) Uani 1 1 d . .
H17 H 0.2964 0.2234 0.4176 0.021 Uiso 1 1 calc R U
C18 C -0.1275(5) 0.3929(3) 0.3967(2) 0.0158(9) Uani 1 1 d . .
H18 H -0.1721 0.4421 0.4114 0.019 Uiso 1 1 calc R U
C19 C -0.2144(5) 0.3434(3) 0.3499(2) 0.0167(10) Uani 1 1 d . .
C20 C -0.1399(6) 0.2670(3) 0.3306(2) 0.0189(10) Uani 1 1 d . .
H20 H -0.1936 0.2333 0.3002 0.023 Uiso 1 1 calc R U
C21 C 0.0074(6) 0.2428(3) 0.3558(2) 0.0190(10) Uani 1 1 d . .
H21 H 0.0513 0.1925 0.3427 0.023 Uiso 1 1 calc R U
C22 C -0.4448(6) 0.4402(3) 0.3479(2) 0.0219(11) Uani 1 1 d . .
H22A H -0.4196 0.4444 0.3923 0.026 Uiso 1 1 calc R U
H22B H -0.5590 0.4313 0.3400 0.026 Uiso 1 1 calc R U
C23 C -0.4009(7) 0.5226(3) 0.3181(3) 0.0300(12) Uani 1 1 d . .
H23A H -0.2885 0.5327 0.3269 0.045 Uiso 1 1 calc R U
H23B H -0.4596 0.5684 0.3345 0.045 Uiso 1 1 calc R U
H23C H -0.4268 0.5191 0.2741 0.045 Uiso 1 1 calc R U
C24 C -0.4404(6) 0.3231(3) 0.2704(2) 0.0197(10) Uani 1 1 d . .
H24A H -0.3603 0.3045 0.2440 0.024 Uiso 1 1 calc R U
H24B H -0.5102 0.3630 0.2471 0.024 Uiso 1 1 calc R U
C25 C -0.5377(6) 0.2468(3) 0.2877(3) 0.0268(12) Uani 1 1 d . .
H25A H -0.4685 0.2062 0.3096 0.040 Uiso 1 1 calc R U
H25B H -0.5884 0.2212 0.2508 0.040 Uiso 1 1 calc R U
H25C H -0.6176 0.2649 0.3137 0.040 Uiso 1 1 calc R U
C26 C 0.7972(6) 0.1128(3) 0.4543(2) 0.0206(10) Uani 1 1 d . .
H26A H 0.7220 0.0739 0.4694 0.031 Uiso 1 1 calc R U
H26B H 0.8918 0.0825 0.4457 0.031 Uiso 1 1 calc R U
H26C H 0.7505 0.1392 0.4170 0.031 Uiso 1 1 calc R U
N1 N 0.8390(4) 0.1781(2) 0.50128(18) 0.0153(8) Uani 1 1 d . .
N2 N -0.3610(5) 0.3664(3) 0.32482(18) 0.0183(9) Uani 1 1 d . .
O1 O 0.0984(4) 0.4199(2) 0.46381(15) 0.0173(7) Uani 1 1 d . .
O2 O 0.3021(4) 0.4512(2) 0.53123(17) 0.0251(8) Uani 1 1 d . .
P1 P 0.32796(15) 0.01004(8) 0.37952(6) 0.0198(3) Uani 1 1 d . .
F1 F 0.1540(3) 0.0110(2) 0.40514(15) 0.0331(8) Uani 1 1 d . .
F2 F 0.3933(4) 0.0709(2) 0.43558(16) 0.0342(8) Uani 1 1 d . .
F3 F 0.3744(4) -0.07140(19) 0.42160(14) 0.0296(7) Uani 1 1 d . .
F4 F 0.5005(4) 0.0090(2) 0.35457(16) 0.0351(8) Uani 1 1 d . .
F5 F 0.2607(4) -0.05029(19) 0.32414(14) 0.0298(7) Uani 1 1 d . .
F6 F 0.2798(4) 0.09124(19) 0.33798(16) 0.0366(8) Uani 1 1 d . .
C70 C 0.8607(7) 0.9746(4) 0.2943(3) 0.0325(13) Uani 1 1 d . .
H70A H 0.7660 0.9671 0.3160 0.039 Uiso 1 1 calc R U
H70B H 0.9515 0.9812 0.3249 0.039 Uiso 1 1 calc R U
Cl1 Cl 0.88864(19) 0.88451(9) 0.24833(7) 0.0398(4) Uani 1 1 d . .
Cl2 Cl 0.8396(3) 1.06599(11) 0.24803(10) 0.0700(7) Uani 1 1 d . .

loop_
_atom_site_aniso_label
_atom_site_aniso_U_11
_atom_site_aniso_U_22
_atom_site_aniso_U_33
_atom_site_aniso_U_23
_atom_site_aniso_U_13
_atom_site_aniso_U_12
C1 0.012(2) 0.016(2) 0.022(2) 0.0058(19) 0.0034(18) 0.0013(17)
C2 0.019(3) 0.022(3) 0.026(3) 0.006(2) 0.006(2) 0.0035(19)
C3 0.013(2) 0.033(3) 0.036(3) 0.014(2) 0.007(2) 0.010(2)
C4 0.016(3) 0.042(3) 0.032(3) 0.013(3) -0.001(2) -0.002(2)
C5 0.022(3) 0.029(3) 0.025(3) 0.004(2) 0.001(2) -0.003(2)
C6 0.016(2) 0.019(2) 0.021(2) 0.0049(19) 0.0074(19) 0.0011(18)
C7 0.015(2) 0.019(2) 0.015(2) -0.0001(18) 0.0023(18) -0.0005(18)
C8 0.020(2) 0.016(2) 0.024(3) -0.0005(19) 0.008(2) -0.0011(18)
C9 0.023(3) 0.018(2) 0.023(3) -0.001(2) 0.009(2) -0.0009(19)
C10 0.015(2) 0.012(2) 0.021(2) 0.0026(18) 0.0076(19) 0.0012(17)
C11 0.014(2) 0.014(2) 0.022(2) -0.0003(18) 0.0053(19) -0.0006(17)
C12 0.017(2) 0.015(2) 0.017(2) 0.0017(18) 0.0044(18) 0.0007(18)
C13 0.015(2) 0.013(2) 0.022(2) 0.0035(18) 0.0052(19) 0.0051(17)
C14 0.015(2) 0.015(2) 0.022(2) -0.0010(19) 0.0039(19) 0.0029(18)
C15 0.015(2) 0.015(2) 0.016(2) 0.0009(17) 0.0040(18) -0.0002(17)
C16 0.018(2) 0.015(2) 0.019(2) 0.0001(18) 0.0054(19) 0.0006(18)
C17 0.018(2) 0.015(2) 0.021(2) 0.0012(18) 0.0085(19) 0.0037(18)
C18 0.018(2) 0.013(2) 0.018(2) -0.0036(18) 0.0054(18) 0.0040(17)
C19 0.015(2) 0.017(2) 0.019(2) 0.0029(18) 0.0045(18) 0.0022(18)
C20 0.017(2) 0.016(2) 0.023(3) -0.0065(19) 0.0032(19) 0.0010(18)
C21 0.020(2) 0.014(2) 0.024(3) -0.0014(19) 0.005(2) 0.0027(18)
C22 0.019(2) 0.024(3) 0.022(3) -0.004(2) -0.002(2) 0.008(2)
C23 0.033(3) 0.027(3) 0.030(3) 0.001(2) -0.002(2) 0.010(2)
C24 0.020(2) 0.024(3) 0.015(2) -0.0015(19) 0.0010(19) 0.0028(19)
C25 0.024(3) 0.028(3) 0.027(3) -0.001(2) 0.002(2) -0.003(2)
C26 0.019(2) 0.018(2) 0.026(3) -0.004(2) 0.006(2) 0.0022(19)
N1 0.0125(19) 0.0132(19) 0.021(2) 0.0011(15) 0.0054(16) 0.0031(14)
N2 0.017(2) 0.019(2) 0.018(2) -0.0028(16) 0.0008(16) 0.0034(16)
O1 0.0148(16) 0.0144(16) 0.0222(17) -0.0036(13) -0.0005(13) 0.0050(12)
O2 0.0204(18) 0.0214(18) 0.032(2) -0.0098(16) -0.0053(15) 0.0090(14)
P1 0.0166(7) 0.0141(6) 0.0297(7) -0.0022(5) 0.0071(5) 0.0025(5)
F1 0.0159(15) 0.047(2) 0.0364(18) -0.0125(15) 0.0050(13) -0.0010(13)
F2 0.0245(16) 0.0315(17) 0.045(2) -0.0142(15) -0.0026(14) -0.0011(13)
F3 0.0337(17) 0.0228(16) 0.0324(17) 0.0066(13) 0.0035(14) 0.0018(13)
F4 0.0218(17) 0.0391(19) 0.047(2) 0.0072(15) 0.0140(15) 0.0041(13)
F5 0.0338(17) 0.0256(16) 0.0301(17) -0.0089(13) 0.0035(13) 0.0016(13)
F6 0.0375(18) 0.0211(16) 0.051(2) 0.0080(15) 0.0008(16) 0.0080(14)
C70 0.033(3) 0.035(3) 0.028(3) -0.005(2) -0.004(2) 0.004(2)
Cl1 0.0458(9) 0.0294(8) 0.0459(9) -0.0067(6) 0.0131(7) -0.0010(6)
Cl2 0.1203(19) 0.0271(9) 0.0611(12) 0.0021(8) -0.0003(12) 0.0073(10)

loop_
_atom_type_symbol
_atom_type_description
_atom_type_scat_dispersion_real
_atom_type_scat_dispersion_imag
_atom_type_scat_source
C C 0.0033 0.0016 'International Tables Vol C Tables 4.2.6.8 and 6.1.1.4'
H H 0.0000 0.0000 'International Tables Vol C Tables 4.2.6.8 and 6.1.1.4'
N N 0.0061 0.0033 'International Tables Vol C Tables 4.2.6.8 and 6.1.1.4'
O O 0.0106 0.0060 'International Tables Vol C Tables 4.2.6.8 and 6.1.1.4'
F F 0.0171 0.0103 'International Tables Vol C Tables 4.2.6.8 and 6.1.1.4'
P P 0.1023 0.0942 'International Tables Vol C Tables 4.2.6.8 and 6.1.1.4'
Cl Cl 0.1484 0.1585 'International Tables Vol C Tables 4.2.6.8 and 6.1.1.4'

loop_
_geom_angle_atom_site_label_1
_geom_angle_atom_site_label_2
_geom_angle_atom_site_label_3
_geom_angle
C6 C1 C2 123.0(4)
C6 C1 N1 108.7(4)
C2 C1 N1 128.3(4)
C3 C2 C1 116.3(5)
C4 C3 C2 121.5(5)
C3 C4 C5 121.3(5)
C6 C5 C4 118.0(5)
C5 C6 C1 120.0(4)
C5 C6 C7 130.9(5)
C1 C6 C7 109.1(4)
C6 C7 C10 100.9(4)
C6 C7 C9 109.0(4)
C10 C7 C9 108.8(4)
C6 C7 C8 111.7(4)
C10 C7 C8 115.5(4)
C9 C7 C8 110.4(4)
N1 C10 C11 121.1(4)
N1 C10 C7 109.5(4)
C11 C10 C7 129.3(4)
C12 C11 C10 123.5(4)
C11 C12 C13 126.0(4)
C17 C13 C12 125.9(4)
C17 C13 C14 119.0(4)
C12 C13 C14 115.1(4)
O2 C14 O1 116.7(4)
O2 C14 C13 125.8(4)
O1 C14 C13 117.4(4)
C18 C15 O1 116.0(4)
C18 C15 C16 124.1(4)
O1 C15 C16 119.8(4)
C17 C16 C15 118.8(4)
C17 C16 C21 125.0(4)
C15 C16 C21 116.2(4)
C13 C17 C16 122.1(4)
C15 C18 C19 119.5(4)
N2 C19 C18 121.9(4)
N2 C19 C20 120.9(4)
C18 C19 C20 117.2(4)
C21 C20 C19 121.5(4)
C20 C21 C16 121.4(4)
N2 C22 C23 113.0(4)
N2 C24 C25 112.5(4)
C10 N1 C1 111.5(4)
C10 N1 C26 125.5(4)
C1 N1 C26 122.9(4)
C19 N2 C24 121.9(4)
C19 N2 C22 121.6(4)
C24 N2 C22 116.4(4)
C14 O1 C15 122.8(3)
F5 P1 F6 89.94(18)
F5 P1 F4 90.44(18)
F6 P1 F4 90.43(18)
F5 P1 F3 90.14(17)
F6 P1 F3 179.33(19)
F4 P1 F3 90.24(17)
F5 P1 F2 179.22(18)
F6 P1 F2 89.97(18)
F4 P1 F2 90.33(18)
F3 P1 F2 89.94(18)
F5 P1 F1 89.77(17)
F6 P1 F1 89.83(19)
F4 P1 F1 179.7(2)
F3 P1 F1 89.51(18)
F2 P1 F1 89.46(17)
Cl2 C70 Cl1 110.4(3)

loop_
_geom_bond_atom_site_label_1
_geom_bond_atom_site_label_2
_geom_bond_distance
C1 C6 1.386(7)
C1 C2 1.395(7)
C1 N1 1.415(6)
C2 C3 1.389(8)
C3 C4 1.384(8)
C4 C5 1.398(8)
C5 C6 1.380(7)
C6 C7 1.514(6)
C7 C10 1.531(6)
C7 C9 1.538(6)
C7 C8 1.551(6)
C10 N1 1.330(6)
C10 C11 1.422(7)
C11 C12 1.357(7)
C12 C13 1.425(6)
C13 C17 1.376(7)
C13 C14 1.466(6)
C14 O2 1.204(6)
C14 O1 1.380(6)
C15 C18 1.357(7)
C15 O1 1.380(6)
C15 C16 1.409(6)
C16 C17 1.395(7)
C16 C21 1.420(7)
C18 C19 1.426(7)
C19 N2 1.349(6)
C19 C20 1.437(6)
C20 C21 1.361(7)
C22 N2 1.471(6)
C22 C23 1.511(8)
C24 N2 1.468(6)
C24 C25 1.521(7)
C26 N1 1.468(6)
P1 F5 1.593(3)
P1 F6 1.595(3)
P1 F4 1.596(3)
P1 F3 1.601(3)
P1 F2 1.605(3)
P1 F1 1.613(3)
C70 Cl2 1.754(6)
C70 Cl1 1.763(6)
